data_7214770
loop_
_publ_author_name
'Veidis, Mikelis V.'
'Orola, Liana'
'Mutikainen, Ilpo'
'Sarcevica, Inese'

_publ_section_title
;
 The conformation of pyrogallol as a result of cocrystallization with
 N-heterocyclic bases
;
_journal_issue 21
_journal_name_full CrystEngComm
_journal_page_first 7253
_journal_paper_doi 10.1039/c2ce25821h
_journal_volume 14
_journal_year 2012
_chemical_formula_moiety 'C18 H14 N2 O3'
_chemical_formula_sum 'C18 H14 N2 O3'
_chemical_formula_weight 306.32
_space_group_IT_number 61
_symmetry_cell_setting orthorhombic
_symmetry_space_group_name_Hall '-P 2ac 2ab'
_symmetry_space_group_name_H-M 'P b c a'
_atom_sites_solution_hydrogens difmap
_atom_sites_solution_primary direct
_cell_angle_alpha 90
_cell_angle_beta 90
_cell_angle_gamma 90
_cell_formula_units_Z 8
_cell_length_a 10.6419(3)
_cell_length_b 12.6654(4)
_cell_length_c 22.1187(6)
_cell_measurement_reflns_used 0
_cell_measurement_temperature 173
_cell_measurement_theta_max 0
_cell_measurement_theta_min 0
_cell_volume 2981.25(15)
_computing_cell_refinement 'DENZO/SCALEPACK (Otwinowski & Minor, 1997)'
_computing_data_collection 'COLLECT (Nonius, 2001).'
_computing_data_reduction 'USER DEFINED DATA REDUCTION'
_computing_molecular_graphics 'CAMERON (Watkin et al., 1996)'
_computing_publication_material 'CRYSTALS (Betteridge et al., 2003)'
_computing_structure_refinement 'CRYSTALS (Betteridge et al., 2003)'
_computing_structure_solution 'SIR92 (Altomare et al., 1994)'
_diffrn_ambient_temperature 173
_diffrn_measured_fraction_theta_full 0.999
_diffrn_measured_fraction_theta_max 0.999
_diffrn_measurement_device Area
_diffrn_measurement_device_type 'Nonius KappaCCD'
_diffrn_measurement_method '\f & \w scans'
_diffrn_radiation_monochromator graphite
_diffrn_radiation_type 'Mo K\a'
_diffrn_radiation_wavelength 0.71070
_diffrn_reflns_av_R_equivalents 0.068
_diffrn_reflns_limit_h_max 0
_diffrn_reflns_limit_h_min 0
_diffrn_reflns_limit_k_max 0
_diffrn_reflns_limit_k_min 0
_diffrn_reflns_limit_l_max 0
_diffrn_reflns_limit_l_min 0
_diffrn_reflns_number 6319
_diffrn_reflns_theta_full 27.475
_diffrn_reflns_theta_max 27.475
_diffrn_reflns_theta_min 1.841
_diffrn_standards_number 0
_exptl_absorpt_coefficient_mu 0.095
_exptl_absorpt_correction_type none
_exptl_crystal_colour colourless
_exptl_crystal_density_diffrn 1.365
_exptl_crystal_density_method 'not measured'
_exptl_crystal_description prism
_exptl_crystal_F_000 1280
_exptl_crystal_size_max 0.500
_exptl_crystal_size_mid 0.500
_exptl_crystal_size_min 0.200
_refine_diff_density_max 0.27
_refine_diff_density_min -0.27
_refine_ls_extinction_coef 210(20)
_refine_ls_extinction_method 'Larson (1970), Equation 22'
_refine_ls_goodness_of_fit_ref 1.0000
_refine_ls_hydrogen_treatment constr
_refine_ls_matrix_type full
_refine_ls_number_parameters 209
_refine_ls_number_reflns 1729
_refine_ls_number_restraints 0
_refine_ls_R_factor_all 0.1321
_refine_ls_R_factor_gt 0.0593
_refine_ls_shift/su_max 0.0001594
_refine_ls_shift/su_mean 0.0000169
_refine_ls_structure_factor_coef Fsqd
_refine_ls_weighting_details
;
Method= Quasi-Unit weights
W = 1.0 or 1./2F
;
_refine_ls_weighting_scheme calc
_refine_ls_wR_factor_all 0.2451
_refine_ls_wR_factor_gt 0.1257
_refine_ls_wR_factor_ref 0.1134
_reflns_limit_h_max 13
_reflns_limit_h_min 0
_reflns_limit_k_max 16
_reflns_limit_k_min 0
_reflns_limit_l_max 28
_reflns_limit_l_min 0
_reflns_number_gt 2019
_reflns_number_total 3414
_reflns_threshold_expression I>2.0\s(I)
_oxford_diffrn_Wilson_B_factor 2.20
_oxford_diffrn_Wilson_scale 19.61
_oxford_refine_ls_r_factor_ref 0.0473
_oxford_refine_ls_scale 0.2407(4)
_oxford_reflns_number_all 3413
_oxford_reflns_threshold_expression_ref I>3.0\s(I)
_cod_data_source_file c2ce25821h.txt
_cod_data_source_block 1
_cod_original_sg_symbol_H-M 'P b c a '
_cod_database_code 7214770

loop_
_symmetry_equiv_pos_as_xyz
x,y,z
-x,-y,-z
-x+1/2,y+1/2,z
x+1/2,-y+1/2,-z
x,-y+1/2,z+1/2
-x,y+1/2,-z+1/2
-x+1/2,-y,z+1/2
x+1/2,y,-z+1/2

loop_
_atom_site_label
_atom_site_type_symbol
_atom_site_fract_x
_atom_site_fract_y
_atom_site_fract_z
_atom_site_U_iso_or_equiv
_atom_site_occupancy
_atom_site_adp_type
_atom_site_refinement_flags_posn
O1 O 0.7856(2) 0.6581(2) 0.35431(12) 0.0323 1.0000 Uani .
C2 C 0.8584(3) 0.5870(3) 0.32284(16) 0.0251 1.0000 Uani .
C3 C 0.9570(4) 0.6257(3) 0.28818(17) 0.0291 1.0000 Uani .
C4 C 1.0319(4) 0.5568(3) 0.25614(18) 0.0310 1.0000 Uani .
C5 C 1.0103(4) 0.4492(3) 0.25763(18) 0.0307 1.0000 Uani .
C6 C 0.9111(4) 0.4111(3) 0.29137(16) 0.0265 1.0000 Uani .
C7 C 0.8356(3) 0.4792(3) 0.32489(16) 0.0241 1.0000 Uani .
O8 O 0.7362(2) 0.4357(2) 0.35620(11) 0.0297 1.0000 Uani .
O9 O 0.8862(3) 0.3053(2) 0.29136(13) 0.0392 1.0000 Uani .
N10 N 0.7688(3) 0.4940(3) 0.47468(14) 0.0272 1.0000 Uani .
C11 C 0.6940(3) 0.5485(3) 0.51362(16) 0.0254 1.0000 Uani .
C12 C 0.5928(4) 0.6112(3) 0.48957(18) 0.0270 1.0000 Uani .
N13 N 0.5815(3) 0.6208(3) 0.42848(15) 0.0293 1.0000 Uani .
C14 C 0.4841(4) 0.6747(3) 0.4070(2) 0.0368 1.0000 Uani .
C15 C 0.3936(4) 0.7227(3) 0.4434(2) 0.0397 1.0000 Uani .
C16 C 0.4067(4) 0.7170(3) 0.5043(2) 0.0406 1.0000 Uani .
C17 C 0.5081(4) 0.6600(3) 0.52992(19) 0.0320 1.0000 Uani .
C18 C 0.5291(5) 0.6516(4) 0.5937(2) 0.0415 1.0000 Uani .
C19 C 0.6269(4) 0.5971(4) 0.61598(19) 0.0408 1.0000 Uani .
C20 C 0.7116(4) 0.5432(3) 0.57688(17) 0.0318 1.0000 Uani .
C21 C 0.8127(4) 0.4832(3) 0.5985(2) 0.0404 1.0000 Uani .
C22 C 0.8879(4) 0.4308(3) 0.5592(2) 0.0402 1.0000 Uani .
C23 C 0.8618(4) 0.4371(3) 0.49742(19) 0.0331 1.0000 Uani .
H31 H 0.9735 0.6980 0.2864 0.0337 1.0000 Uiso R
H41 H 1.0990 0.5831 0.2343 0.0369 1.0000 Uiso R
H51 H 1.0619 0.4027 0.2369 0.0359 1.0000 Uiso R
H141 H 0.4735 0.6790 0.3647 0.0430 1.0000 Uiso R
H151 H 0.3235 0.7583 0.4252 0.0470 1.0000 Uiso R
H161 H 0.3486 0.7509 0.5283 0.0482 1.0000 Uiso R
H181 H 0.4772 0.6863 0.6203 0.0489 1.0000 Uiso R
H191 H 0.6421 0.5939 0.6576 0.0481 1.0000 Uiso R
H211 H 0.8267 0.4797 0.6400 0.0469 1.0000 Uiso R
H221 H 0.9532 0.3903 0.5736 0.0478 1.0000 Uiso R
H231 H 0.9137 0.3994 0.4714 0.0383 1.0000 Uiso R
H91 H 0.8217 0.2869 0.3083 0.0568 1.0000 Uiso R
H11 H 0.7219 0.6295 0.3691 0.0474 1.0000 Uiso R
H81 H 0.7340 0.4598 0.3920 0.0446 1.0000 Uiso R

loop_
_atom_site_aniso_label
_atom_site_aniso_U_11
_atom_site_aniso_U_22
_atom_site_aniso_U_33
_atom_site_aniso_U_23
_atom_site_aniso_U_13
_atom_site_aniso_U_12
O1 0.0349(16) 0.0236(14) 0.0385(15) -0.0034(13) 0.0074(13) 0.0016(13)
C2 0.0264(19) 0.027(2) 0.0225(19) -0.0003(16) -0.0027(17) 0.0024(17)
C3 0.031(2) 0.028(2) 0.027(2) 0.0041(18) 0.0000(18) -0.0065(19)
C4 0.032(2) 0.038(2) 0.024(2) 0.0032(19) 0.0060(18) -0.003(2)
C5 0.029(2) 0.037(2) 0.026(2) -0.0027(19) 0.0033(17) 0.0049(19)
C6 0.030(2) 0.026(2) 0.0230(19) -0.0029(17) 0.0006(17) 0.0001(19)
C7 0.0241(19) 0.028(2) 0.0202(18) 0.0016(16) 0.0002(16) 0.0002(17)
O8 0.0309(15) 0.0291(15) 0.0291(13) -0.0067(12) 0.0078(13) -0.0050(13)
O9 0.0435(18) 0.0267(15) 0.0474(18) -0.0062(14) 0.0144(14) -0.0019(14)
N10 0.0244(17) 0.0253(17) 0.0318(17) -0.0015(14) 0.0034(15) -0.0012(14)
C11 0.0257(19) 0.0234(19) 0.0271(19) -0.0013(16) 0.0040(17) -0.0057(16)
C12 0.027(2) 0.0206(19) 0.033(2) -0.0048(17) 0.0045(18) -0.0065(17)
N13 0.0279(17) 0.0274(18) 0.0327(17) -0.0007(15) 0.0029(15) 0.0017(15)
C14 0.033(2) 0.034(2) 0.043(2) -0.001(2) -0.002(2) 0.002(2)
C15 0.030(2) 0.025(2) 0.064(3) 0.003(2) 0.000(2) 0.0029(19)
C16 0.028(2) 0.027(2) 0.067(3) -0.011(2) 0.015(2) -0.0013(19)
C17 0.030(2) 0.023(2) 0.043(2) -0.0084(19) 0.012(2) -0.0077(18)
C18 0.048(3) 0.038(3) 0.039(2) -0.011(2) 0.023(2) -0.012(2)
C19 0.055(3) 0.039(3) 0.028(2) -0.004(2) 0.009(2) -0.012(2)
C20 0.037(2) 0.031(2) 0.0278(19) -0.0004(17) 0.0026(19) -0.0121(19)
C21 0.050(3) 0.039(3) 0.032(2) 0.003(2) -0.008(2) -0.010(2)
C22 0.039(2) 0.033(2) 0.049(3) 0.007(2) -0.013(2) -0.003(2)
C23 0.028(2) 0.031(2) 0.041(2) 0.0011(19) 0.0013(19) 0.0006(19)

loop_
_atom_type_symbol
_atom_type_scat_dispersion_real
_atom_type_scat_dispersion_imag
_atom_type_scat_Cromer_Mann_a1
_atom_type_scat_Cromer_Mann_b1
_atom_type_scat_Cromer_Mann_a2
_atom_type_scat_Cromer_Mann_b2
_atom_type_scat_Cromer_Mann_a3
_atom_type_scat_Cromer_Mann_b3
_atom_type_scat_Cromer_Mann_a4
_atom_type_scat_Cromer_Mann_b4
_atom_type_scat_Cromer_Mann_c
_atom_type_scat_source
C 0.0033 0.0016 2.3100 20.8439 1.0200 10.2075 1.5886 0.5687 0.8650 51.6512 0.2156 'International Tables Vol C 4.2.6.8 and 6.1.1.4'
H 0.0000 0.0000 0.4930 10.5109 0.3229 26.1257 0.1402 3.1424 0.0408 57.7998 0.0030 'International Tables Vol C 4.2.6.8 and 6.1.1.4'
N 0.0061 0.0033 12.2126 0.0057 3.1322 9.8933 2.0125 28.9975 1.1663 0.5826 -11.5290 'International Tables Vol C 4.2.6.8 and 6.1.1.4'
O 0.0106 0.0060 3.0485 13.2771 2.2868 5.7011 1.5463 0.3239 0.8670 32.9089 0.2508 'International Tables Vol C 4.2.6.8 and 6.1.1.4'

loop_
_geom_angle_atom_site_label_1
_geom_angle_atom_site_label_2
_geom_angle_atom_site_label_3
_geom_angle
_geom_angle_publ_flag
C2 O1 H11 111.8 no
O1 C2 C3 118.3(3) yes
O1 C2 C7 121.9(3) yes
C3 C2 C7 119.8(4) yes
C2 C3 C4 119.8(4) yes
C2 C3 H31 120.8 no
C4 C3 H31 119.4 no
C3 C4 C5 121.1(4) yes
C3 C4 H41 119.1 no
C5 C4 H41 119.8 no
C4 C5 C6 119.0(4) yes
C4 C5 H51 121.1 no
C6 C5 H51 120.0 no
C5 C6 C7 120.8(4) yes
C5 C6 O9 119.4(3) yes
C7 C6 O9 119.7(3) yes
C6 C7 C2 119.4(3) yes
C6 C7 O8 117.5(3) yes
C2 C7 O8 122.9(3) yes
C7 O8 H81 110.3 no
C6 O9 H91 116.3 no
C11 N10 C23 118.2(3) yes
N10 C11 C12 118.9(3) yes
N10 C11 C20 121.7(4) yes
C12 C11 C20 119.4(3) yes
C11 C12 N13 118.8(3) yes
C11 C12 C17 119.1(4) yes
N13 C12 C17 122.1(4) yes
C12 N13 C14 118.0(3) yes
N13 C14 C15 123.8(4) yes
N13 C14 H141 118.6 no
C15 C14 H141 117.6 no
C14 C15 C16 118.6(4) yes
C14 C15 H151 120.0 no
C16 C15 H151 121.3 no
C15 C16 C17 120.1(4) yes
C15 C16 H161 118.5 no
C17 C16 H161 121.4 no
C16 C17 C12 117.2(4) yes
C16 C17 C18 123.4(4) yes
C12 C17 C18 119.4(4) yes
C17 C18 C19 121.4(4) yes
C17 C18 H181 120.1 no
C19 C18 H181 118.4 no
C18 C19 C20 120.9(4) yes
C18 C19 H191 121.2 no
C20 C19 H191 117.9 no
C19 C20 C11 119.6(4) yes
C19 C20 C21 122.6(4) yes
C11 C20 C21 117.7(4) yes
C20 C21 C22 120.0(4) yes
C20 C21 H211 119.0 no
C22 C21 H211 121.0 no
C21 C22 C23 118.8(4) yes
C21 C22 H221 119.8 no
C23 C22 H221 121.3 no
C22 C23 N10 123.5(4) yes
C22 C23 H231 117.2 no
N10 C23 H231 119.3 no

loop_
_geom_bond_atom_site_label_1
_geom_bond_atom_site_label_2
_geom_bond_distance
_geom_bond_publ_flag
O1 C2 1.377(4) yes
O1 H11 0.836 no
C2 C3 1.388(5) yes
C2 C7 1.388(5) yes
C3 C4 1.378(5) yes
C3 H31 0.933 no
C4 C5 1.382(5) yes
C4 H41 0.924 no
C5 C6 1.380(5) yes
C5 H51 0.926 no
C6 C7 1.393(5) yes
C6 O9 1.366(5) yes
C7 O8 1.380(4) yes
O8 H81 0.849 no
O9 H91 0.815 no
N10 C11 1.361(5) yes
N10 C23 1.324(5) yes
C11 C12 1.439(5) yes
C11 C20 1.413(5) yes
C12 N13 1.362(5) yes
C12 C17 1.412(5) yes
N13 C14 1.329(5) yes
C14 C15 1.395(6) yes
C14 H141 0.942 no
C15 C16 1.358(6) yes
C15 H151 0.959 no
C16 C17 1.416(6) yes
C16 H161 0.920 no
C17 C18 1.432(6) yes
C18 C19 1.343(6) yes
C18 H181 0.920 no
C19 C20 1.423(6) yes
C19 H191 0.936 no
C20 C21 1.401(6) yes
C21 C22 1.356(6) yes
C21 H211 0.932 no
C22 C23 1.397(6) yes
C22 H221 0.920 no
C23 H231 0.929 no

loop_
_geom_hbond_atom_site_label_D
_geom_hbond_atom_site_label_H
_geom_hbond_atom_site_label_A
_geom_hbond_site_symmetry_A
_geom_hbond_angle_DHA
_geom_hbond_distance_DH
_geom_hbond_distance_HA
_geom_hbond_distance_DA
_geom_hbond_publ_flag
O9 H91 O1 3_645 147.84(10) 0.815 2.236 2.959(6) yes
O1 H11 N13 . 153.02(12) 0.836 1.991 2.763(6) yes
O8 H81 N10 . 165.15(12) 0.849 1.916 2.745(6) yes
